data_7121829
loop_
_publ_author_name
'Zhang, Ping'
'Huo, Peng'
'Zhang, Xuan'
'Zhu, Qin-Yu'
'Dai, Jie'

_publ_section_title
;
 C-C to C[double bond, length as m-dash]C conversion within a
 supramolecular framework of tetrathiafulvalene: a confinement effect and
 an oxygen related dehydrogenation.
;
_journal_issue 53
_journal_name_full 'Chemical communications (Cambridge, England)'
_journal_page_first 7334
_journal_page_last 7337
_journal_paper_doi 10.1039/c8cc03197e
_journal_volume 54
_journal_year 2018
_chemical_formula_sum 'C34 H40 N2 O14 S12 Zn'
_chemical_formula_weight 1150.77
_space_group_crystal_system monoclinic
_space_group_IT_number 14
_space_group_name_Hall '-P 2ybc'
_space_group_name_H-M_alt 'P 1 21/c 1'
_symmetry_space_group_name_Hall '-P 2ybc'
_symmetry_space_group_name_H-M 'P 1 21/c 1'
_atom_sites_solution_hydrogens mixed
_audit_creation_method SHELXL-2016/6
_audit_update_record
;
2018-04-18 deposited with the CCDC.
2018-06-07 downloaded from the CCDC.
;
_cell_angle_alpha 90
_cell_angle_beta 94.765(4)
_cell_angle_gamma 90
_cell_formula_units_Z 2
_cell_length_a 14.0234(5)
_cell_length_b 10.7448(4)
_cell_length_c 15.7641(7)
_cell_measurement_reflns_used 6942
_cell_measurement_temperature 293(2)
_cell_measurement_theta_max 29.6
_cell_measurement_theta_min 4.0
_cell_volume 2367.10(16)
_computing_structure_refinement 'SHELXL-2016/6 (Sheldrick, 2016)'
_diffrn_ambient_temperature 293(2)
_diffrn_measured_fraction_theta_full 0.999
_diffrn_measured_fraction_theta_max 0.999
_diffrn_measurement_device_type 'Rigaku Saturn'
_diffrn_radiation_type MoK\a
_diffrn_radiation_wavelength 0.71073
_diffrn_reflns_av_R_equivalents 0.0238
_diffrn_reflns_av_unetI/netI 0.0239
_diffrn_reflns_Laue_measured_fraction_full 0.999
_diffrn_reflns_Laue_measured_fraction_max 0.999
_diffrn_reflns_limit_h_max 16
_diffrn_reflns_limit_h_min -16
_diffrn_reflns_limit_k_max 12
_diffrn_reflns_limit_k_min -11
_diffrn_reflns_limit_l_max 15
_diffrn_reflns_limit_l_min -18
_diffrn_reflns_number 13293
_diffrn_reflns_point_group_measured_fraction_full 0.999
_diffrn_reflns_point_group_measured_fraction_max 0.999
_diffrn_reflns_theta_full 24.996
_diffrn_reflns_theta_max 24.996
_diffrn_reflns_theta_min 2.777
_exptl_absorpt_coefficient_mu 1.111
_exptl_absorpt_correction_T_max 1.00000
_exptl_absorpt_correction_T_min 0.89973
_exptl_absorpt_correction_type multi-scan
_exptl_crystal_colour black
_exptl_crystal_density_diffrn 1.615
_exptl_crystal_description block
_exptl_crystal_F_000 1184
_exptl_crystal_size_max 0.450
_exptl_crystal_size_mid 0.400
_exptl_crystal_size_min 0.300
_refine_diff_density_max 0.941
_refine_diff_density_min -0.796
_refine_diff_density_rms 0.062
_refine_ls_extinction_method none
_refine_ls_goodness_of_fit_ref 1.060
_refine_ls_hydrogen_treatment mixed
_refine_ls_matrix_type full
_refine_ls_number_parameters 295
_refine_ls_number_reflns 4162
_refine_ls_number_restraints 20
_refine_ls_restrained_S_all 1.072
_refine_ls_R_factor_all 0.0455
_refine_ls_R_factor_gt 0.0390
_refine_ls_shift/su_max 0.001
_refine_ls_shift/su_mean 0.000
_refine_ls_structure_factor_coef Fsqd
_refine_ls_weighting_details 'w=1/[\s^2^(Fo^2^)+(0.0550P)^2^+2.3102P] where P=(Fo^2^+2Fc^2^)/3'
_refine_ls_weighting_scheme calc
_refine_ls_wR_factor_gt 0.1035
_refine_ls_wR_factor_ref 0.1090
_reflns_Friedel_coverage 0.000
_reflns_number_gt 3664
_reflns_number_total 4162
_reflns_threshold_expression 'I > 2\s(I)'
_cod_data_source_file c8cc03197e2.cif
_cod_data_source_block 1
_cod_depositor_comments 'Adding full bibliography for 7121829--7121834.cif.'
_cod_database_code 7121829
_shelx_shelxl_version_number 2016/6
_shelx_space_group_comment
;
The symmetry employed for this shelxl refinement is uniquely defined
by the following loop, which should always be used as a source of
symmetry information in preference to the above space-group names.
They are only intended as comments.
;
_shelx_estimated_absorpt_t_min 0.635
_shelx_estimated_absorpt_t_max 0.732

loop_
_space_group_symop_operation_xyz
'x, y, z'
'-x, y+1/2, -z+1/2'
'-x, -y, -z'
'x, -y-1/2, z-1/2'

loop_
_atom_site_label
_atom_site_type_symbol
_atom_site_fract_x
_atom_site_fract_y
_atom_site_fract_z
_atom_site_U_iso_or_equiv
_atom_site_adp_type
_atom_site_occupancy
_atom_site_site_symmetry_order
_atom_site_calc_flag
_atom_site_refinement_flags_posn
_atom_site_refinement_flags_adp
_atom_site_refinement_flags_occupancy
Zn1 Zn 0.500000 0.500000 0.500000 0.02999(15) Uani 1 2 d S . P
S1 S 0.81774(5) 0.18595(7) 0.52233(5) 0.0380(2) Uani 1 1 d . . .
S2 S 0.75576(6) -0.01424(7) 0.40273(5) 0.0387(2) Uani 1 1 d . . .
S3 S 0.95853(6) -0.01340(7) 0.63183(5) 0.0400(2) Uani 1 1 d . . .
S4 S 0.89633(8) -0.20717(8) 0.50779(6) 0.0617(3) Uani 1 1 d . . .
S5 S 1.03326(6) -0.20001(9) 0.76482(5) 0.0486(2) Uani 1 1 d . . .
S6 S 0.96140(14) -0.41506(11) 0.63043(12) 0.1295(8) Uani 1 1 d . . .
O1 O 0.71262(15) 0.4284(2) 0.42735(15) 0.0454(5) Uani 1 1 d . . .
O2 O 0.59771(14) 0.34962(18) 0.50261(12) 0.0354(5) Uani 1 1 d . . .
O3 O 0.56651(16) 0.2325(2) 0.31524(13) 0.0437(5) Uani 1 1 d . . .
O4 O 0.59689(17) 0.0336(2) 0.28389(14) 0.0475(6) Uani 1 1 d . . .
O5 O 0.60179(15) 0.62339(19) 0.45772(13) 0.0381(5) Uani 1 1 d . . .
H5A H 0.583386 0.668760 0.412303 0.054(11) Uiso 1 1 d R . .
H5B H 0.646086 0.575760 0.441923 0.060(11) Uiso 1 1 d R . .
O6 O 0.46048(16) 0.4412(2) 0.37361(13) 0.0461(6) Uani 1 1 d . . .
H6A H 0.480715 0.372786 0.352954 0.072(13) Uiso 1 1 d R . .
H6B H 0.442815 0.476586 0.326754 0.061(12) Uiso 1 1 d R . .
C1 C 0.71452(18) 0.2135(2) 0.45460(17) 0.0276(6) Uani 1 1 d . . .
C2 C 0.68727(19) 0.1238(2) 0.39863(17) 0.0286(6) Uani 1 1 d . . .
C3 C 0.8272(2) 0.0283(3) 0.49500(18) 0.0325(6) Uani 1 1 d . . .
C4 C 0.8851(2) -0.0516(3) 0.53934(19) 0.0363(7) Uani 1 1 d . . .
C5 C 0.9758(2) -0.1695(3) 0.6640(2) 0.0435(8) Uani 1 1 d . . .
C6 C 0.9459(3) -0.2570(3) 0.6080(3) 0.0590(10) Uani 1 1 d . . .
C7 C 1.1504(3) -0.2375(7) 0.7391(3) 0.103(2) Uani 1 1 d . . .
H7A H 1.146916 -0.287184 0.688298 0.155 Uiso 1 1 calc R U .
H7B H 1.182811 -0.283422 0.785133 0.155 Uiso 1 1 calc R U .
H7C H 1.185035 -0.162308 0.729882 0.155 Uiso 1 1 calc R U .
C8 C 0.8697(8) -0.4849(5) 0.5691(7) 0.236(7) Uani 1 1 d . U .
H8A H 0.815490 -0.494443 0.601951 0.354 Uiso 1 1 calc R U .
H8B H 0.890099 -0.565265 0.551032 0.354 Uiso 1 1 calc R U .
H8C H 0.852286 -0.434221 0.520169 0.354 Uiso 1 1 calc R U .
C9 C 0.67071(19) 0.3424(3) 0.46122(16) 0.0287(6) Uani 1 1 d . . .
C10 C 0.6096(2) 0.1309(3) 0.32717(17) 0.0313(6) Uani 1 1 d . . .
O7 O 0.57338(17) 0.7663(2) 0.31496(14) 0.0470(6) Uani 1 1 d . . .
H7D H 0.584205 0.852268 0.312512 0.068(12) Uiso 1 1 d R . .
H7E H 0.525905 0.752668 0.280812 0.072(13) Uiso 1 1 d R . .
N1 N 0.7226(2) -0.1037(3) 0.72484(18) 0.0509(7) Uani 1 1 d . . .
C11 C 0.6869(3) 0.0110(4) 0.7243(3) 0.0584(10) Uani 1 1 d . . .
H11 H 0.704334 0.062905 0.770152 0.070 Uiso 1 1 calc R U .
C12 C 0.6274(3) 0.0549(4) 0.6613(3) 0.0669(11) Uani 1 1 d . . .
H12 H 0.607121 0.137237 0.662500 0.080 Uiso 1 1 calc R U .
C13 C 0.5954(3) -0.0209(5) 0.5940(3) 0.0636(11) Uani 1 1 d . U .
C14 C 0.6328(3) -0.1405(5) 0.5940(2) 0.0720(13) Uani 1 1 d . U .
H14 H 0.614673 -0.194141 0.549208 0.086 Uiso 1 1 calc R U .
C15 C 0.6967(3) -0.1807(4) 0.6599(3) 0.0673(11) Uani 1 1 d . . .
H15 H 0.721666 -0.260868 0.659153 0.081 Uiso 1 1 calc R U .
C16 C 0.5198(4) 0.0372(4) 0.5284(3) 0.0825(15) Uani 1 1 d . U .
H16 H 0.503891 0.121139 0.529947 0.099 Uiso 1 1 calc R U .
C17 C 0.7861(3) -0.1477(5) 0.7976(3) 0.0772(13) Uani 1 1 d . . .
H17C H 0.826093 -0.213386 0.779381 0.116 Uiso 1 1 calc R U .
H17B H 0.748297 -0.178384 0.841188 0.116 Uiso 1 1 calc R U .
H17A H 0.825404 -0.080133 0.819825 0.116 Uiso 1 1 calc R U .

loop_
_atom_site_aniso_label
_atom_site_aniso_U_11
_atom_site_aniso_U_22
_atom_site_aniso_U_33
_atom_site_aniso_U_23
_atom_site_aniso_U_13
_atom_site_aniso_U_12
Zn1 0.0401(3) 0.0231(3) 0.0269(2) -0.00022(18) 0.00366(19) 0.00538(18)
S1 0.0413(4) 0.0261(4) 0.0436(4) -0.0056(3) -0.0154(3) 0.0080(3)
S2 0.0479(4) 0.0269(4) 0.0392(4) -0.0080(3) -0.0093(3) 0.0111(3)
S3 0.0451(4) 0.0292(4) 0.0435(4) 0.0000(3) -0.0096(3) 0.0070(3)
S4 0.0904(7) 0.0325(5) 0.0558(5) -0.0113(4) -0.0310(5) 0.0245(5)
S5 0.0519(5) 0.0517(5) 0.0408(4) 0.0079(4) -0.0051(4) 0.0094(4)
S6 0.1874(17) 0.0278(6) 0.1526(14) 0.0053(7) -0.1090(13) 0.0096(7)
O1 0.0459(12) 0.0269(11) 0.0648(15) 0.0094(11) 0.0117(11) 0.0049(10)
O2 0.0441(11) 0.0270(10) 0.0356(10) 0.0024(9) 0.0065(9) 0.0096(9)
O3 0.0489(13) 0.0367(12) 0.0421(12) -0.0040(10) -0.0156(10) 0.0130(10)
O4 0.0664(15) 0.0331(12) 0.0397(12) -0.0069(10) -0.0157(11) 0.0010(11)
O5 0.0482(12) 0.0272(11) 0.0396(11) 0.0042(9) 0.0078(10) 0.0050(9)
O6 0.0727(16) 0.0372(13) 0.0267(11) -0.0032(10) -0.0055(10) 0.0161(11)
C1 0.0288(13) 0.0253(14) 0.0284(13) 0.0012(11) -0.0001(11) 0.0035(11)
C2 0.0327(14) 0.0237(14) 0.0290(14) 0.0003(12) 0.0006(11) 0.0042(11)
C3 0.0371(15) 0.0259(14) 0.0337(15) -0.0014(12) -0.0017(12) 0.0055(12)
C4 0.0435(16) 0.0261(15) 0.0381(16) -0.0014(13) -0.0037(13) 0.0066(13)
C5 0.0499(18) 0.0341(17) 0.0448(18) 0.0063(15) -0.0061(14) 0.0079(14)
C6 0.076(3) 0.0283(17) 0.067(2) 0.0051(18) -0.027(2) 0.0101(17)
C7 0.056(3) 0.187(6) 0.067(3) 0.047(3) 0.008(2) 0.043(3)
C8 0.347(14) 0.039(3) 0.281(11) 0.015(5) -0.219(11) -0.030(5)
C9 0.0325(14) 0.0252(14) 0.0268(13) 0.0002(12) -0.0071(11) 0.0056(12)
C10 0.0359(15) 0.0294(16) 0.0280(14) -0.0010(12) -0.0013(11) -0.0009(12)
O7 0.0566(14) 0.0380(13) 0.0430(12) 0.0060(10) -0.0156(11) -0.0014(11)
N1 0.0489(16) 0.0585(19) 0.0472(16) -0.0086(15) 0.0145(13) -0.0093(14)
C11 0.060(2) 0.055(2) 0.061(2) -0.0190(19) 0.013(2) -0.0108(19)
C12 0.063(2) 0.064(3) 0.076(3) -0.010(2) 0.017(2) -0.001(2)
C13 0.052(2) 0.079(3) 0.061(2) 0.018(2) 0.0159(18) -0.014(2)
C14 0.093(3) 0.082(3) 0.043(2) -0.017(2) 0.015(2) -0.044(3)
C15 0.093(3) 0.047(2) 0.064(3) -0.008(2) 0.023(2) -0.007(2)
C16 0.119(4) 0.055(3) 0.081(3) -0.021(2) 0.051(3) -0.031(3)
C17 0.056(2) 0.114(4) 0.062(3) 0.011(3) 0.007(2) 0.005(2)

loop_
_atom_type_symbol
_atom_type_description
_atom_type_scat_dispersion_real
_atom_type_scat_dispersion_imag
_atom_type_scat_source
C C 0.0033 0.0016 'International Tables Vol C Tables 4.2.6.8 and 6.1.1.4'
H H 0.0000 0.0000 'International Tables Vol C Tables 4.2.6.8 and 6.1.1.4'
N N 0.0061 0.0033 'International Tables Vol C Tables 4.2.6.8 and 6.1.1.4'
O O 0.0106 0.0060 'International Tables Vol C Tables 4.2.6.8 and 6.1.1.4'
S S 0.1246 0.1234 'International Tables Vol C Tables 4.2.6.8 and 6.1.1.4'
Zn Zn 0.2839 1.4301 'International Tables Vol C Tables 4.2.6.8 and 6.1.1.4'

loop_
_geom_angle_atom_site_label_1
_geom_angle_atom_site_label_2
_geom_angle_atom_site_label_3
_geom_angle
_geom_angle_site_symmetry_1
_geom_angle_site_symmetry_3
O5 Zn1 O5 180.0 . 3_666
O5 Zn1 O2 88.16(8) . 3_666
O5 Zn1 O2 91.85(8) 3_666 3_666
O5 Zn1 O2 91.85(8) . .
O5 Zn1 O2 88.15(8) 3_666 .
O2 Zn1 O2 180.00(11) 3_666 .
O5 Zn1 O6 91.23(9) . .
O5 Zn1 O6 88.77(9) 3_666 .
O2 Zn1 O6 95.22(8) 3_666 .
O2 Zn1 O6 84.78(8) . .
O5 Zn1 O6 88.77(9) . 3_666
O5 Zn1 O6 91.23(9) 3_666 3_666
O2 Zn1 O6 84.78(8) 3_666 3_666
O2 Zn1 O6 95.22(8) . 3_666
O6 Zn1 O6 180.0 . 3_666
C1 S1 C3 95.11(13) . .
C3 S2 C2 94.76(13) . .
C4 S3 C5 94.19(15) . .
C4 S4 C6 94.23(16) . .
C5 S5 C7 101.56(18) . .
C8 S6 C6 103.7(3) . .
C9 O2 Zn1 126.07(18) . .
C2 C1 C9 127.2(2) . .
C2 C1 S1 117.1(2) . .
C9 C1 S1 115.45(19) . .
C1 C2 C10 127.3(2) . .
C1 C2 S2 117.1(2) . .
C10 C2 S2 115.37(19) . .
C4 C3 S1 123.1(2) . .
C4 C3 S2 123.1(2) . .
S1 C3 S2 113.86(16) . .
C3 C4 S4 121.8(2) . .
C3 C4 S3 124.8(2) . .
S4 C4 S3 113.37(16) . .
C6 C5 S5 124.3(3) . .
C6 C5 S3 116.9(3) . .
S5 C5 S3 118.71(19) . .
C5 C6 S6 121.7(3) . .
C5 C6 S4 117.3(3) . .
S6 C6 S4 120.8(2) . .
O1 C9 O2 127.7(3) . .
O1 C9 C1 116.1(2) . .
O2 C9 C1 116.2(2) . .
O4 C10 O3 126.9(3) . .
O4 C10 C2 115.3(2) . .
O3 C10 C2 117.8(2) . .
C11 N1 C15 119.2(4) . .
C11 N1 C17 120.4(3) . .
C15 N1 C17 120.3(4) . .
C12 C11 N1 123.1(4) . .
C11 C12 C13 120.5(4) . .
C12 C13 C14 116.6(4) . .
C12 C13 C16 115.8(4) . .
C14 C13 C16 127.7(4) . .
C15 C14 C13 120.7(4) . .
N1 C15 C14 119.8(4) . .
C16 C16 C13 116.4(7) 3_656 .

loop_
_geom_bond_atom_site_label_1
_geom_bond_atom_site_label_2
_geom_bond_distance
_geom_bond_site_symmetry_2
Zn1 O5 2.097(2) .
Zn1 O5 2.097(2) 3_666
Zn1 O2 2.1167(19) 3_666
Zn1 O2 2.1167(19) .
Zn1 O6 2.120(2) .
Zn1 O6 2.120(2) 3_666
S1 C1 1.751(3) .
S1 C3 1.756(3) .
S2 C3 1.757(3) .
S2 C2 1.766(3) .
S3 C4 1.762(3) .
S3 C5 1.763(3) .
S4 C4 1.755(3) .
S4 C6 1.756(4) .
S5 C5 1.753(3) .
S5 C7 1.771(4) .
S6 C8 1.716(7) .
S6 C6 1.744(4) .
O1 C9 1.240(3) .
O2 C9 1.261(3) .
O3 C10 1.254(3) .
O4 C10 1.253(3) .
C1 C2 1.340(4) .
C1 C9 1.522(4) .
C2 C10 1.503(4) .
C3 C4 1.338(4) .
C5 C6 1.333(5) .
N1 C11 1.330(5) .
N1 C15 1.343(5) .
N1 C17 1.471(5) .
C11 C12 1.329(6) .
C12 C13 1.383(6) .
C13 C14 1.388(6) .
C13 C16 1.548(7) .
C14 C15 1.384(6) .
C16 C16 1.292(9) 3_656

loop_
_geom_torsion_atom_site_label_1
_geom_torsion_atom_site_label_2
_geom_torsion_atom_site_label_3
_geom_torsion_atom_site_label_4
_geom_torsion
_geom_torsion_site_symmetry_4
C3 S1 C1 C2 -10.2(2) .
C3 S1 C1 C9 174.8(2) .
C9 C1 C2 C10 2.5(5) .
S1 C1 C2 C10 -171.8(2) .
C9 C1 C2 S2 176.8(2) .
S1 C1 C2 S2 2.6(3) .
C3 S2 C2 C1 6.5(2) .
C3 S2 C2 C10 -178.5(2) .
C1 S1 C3 C4 -167.1(3) .
C1 S1 C3 S2 14.30(18) .
C2 S2 C3 C4 168.2(3) .
C2 S2 C3 S1 -13.20(18) .
S1 C3 C4 S4 -177.45(17) .
S2 C3 C4 S4 1.0(4) .
S1 C3 C4 S3 1.2(4) .
S2 C3 C4 S3 179.68(17) .
C6 S4 C4 C3 -161.7(3) .
C6 S4 C4 S3 19.5(2) .
C5 S3 C4 C3 162.5(3) .
C5 S3 C4 S4 -18.7(2) .
C7 S5 C5 C6 77.2(4) .
C7 S5 C5 S3 -100.9(3) .
C4 S3 C5 C6 10.3(3) .
C4 S3 C5 S5 -171.5(2) .
S5 C5 C6 S6 0.1(5) .
S3 C5 C6 S6 178.3(2) .
S5 C5 C6 S4 -176.2(2) .
S3 C5 C6 S4 1.9(5) .
C8 S6 C6 C5 153.0(6) .
C8 S6 C6 S4 -30.8(6) .
C4 S4 C6 C5 -13.1(4) .
C4 S4 C6 S6 170.6(3) .
Zn1 O2 C9 O1 18.1(4) .
Zn1 O2 C9 C1 -164.14(17) .
C2 C1 C9 O1 -98.5(3) .
S1 C1 C9 O1 75.9(3) .
C2 C1 C9 O2 83.5(4) .
S1 C1 C9 O2 -102.2(2) .
C1 C2 C10 O4 -179.3(3) .
S2 C2 C10 O4 6.3(3) .
C1 C2 C10 O3 2.8(4) .
S2 C2 C10 O3 -171.6(2) .
C15 N1 C11 C12 -1.2(6) .
C17 N1 C11 C12 -178.4(4) .
N1 C11 C12 C13 3.5(6) .
C11 C12 C13 C14 -3.6(6) .
C11 C12 C13 C16 175.0(4) .
C12 C13 C14 C15 1.7(6) .
C16 C13 C14 C15 -176.7(4) .
C11 N1 C15 C14 -0.7(5) .
C17 N1 C15 C14 176.5(3) .
C13 C14 C15 N1 0.4(6) .
C12 C13 C16 C16 -171.3(5) 3_656
C14 C13 C16 C16 7.1(7) 3_656
